data_4128415
loop_
_publ_author_name
'von Grotthuss, Esther'
'Prey, Sven E.'
'Bolte, Michael'
'Lerner, Hans-Wolfram'
'Wagner, Matthias'

_publ_section_title
;
 Dual Role of Doubly Reduced Arylboranes as Dihydrogen- and
 Hydride-Transfer Catalysts.
;
_journal_issue 14
_journal_name_full 'Journal of the American Chemical Society'
_journal_page_first 6082
_journal_page_last 6091
_journal_paper_doi 10.1021/jacs.9b01998
_journal_volume 141
_journal_year 2019
_chemical_formula_moiety 'C42 H54 B2 Li2 O4'
_chemical_formula_sum 'C42 H54 B2 Li2 O4'
_chemical_formula_weight 658.35
_space_group_crystal_system triclinic
_space_group_IT_number 2
_space_group_name_Hall '-P 1'
_space_group_name_H-M_alt 'P -1'
_atom_sites_solution_hydrogens geom
_audit_creation_method SHELXL-2016/6
_cell_angle_alpha 69.862(6)
_cell_angle_beta 79.949(6)
_cell_angle_gamma 81.811(6)
_cell_formula_units_Z 1
_cell_length_a 9.1549(7)
_cell_length_b 9.8159(7)
_cell_length_c 11.6092(9)
_cell_measurement_reflns_used 21740
_cell_measurement_temperature 173(2)
_cell_measurement_theta_max 27.83
_cell_measurement_theta_min 3.31
_cell_volume 960.60(13)
_computing_cell_refinement 'X-Area (Stoe & Cie, 2001)'
_computing_data_collection 'X-Area (Stoe & Cie, 2001)'
_computing_data_reduction 'X-Area (Stoe & Cie, 2001)'
_computing_molecular_graphics 'XP in SHELXTL-Plus (Sheldrick, 2008)'
_computing_publication_material SHELXL
_computing_structure_refinement 'SHELXL (Sheldrick, 2008)'
_computing_structure_solution 'SHELXS (Sheldrick, 2008)'
_diffrn_ambient_temperature 173(2)
_diffrn_measured_fraction_theta_full 0.997
_diffrn_measured_fraction_theta_max 0.998
_diffrn_measurement_device_type 'STOE IPDS II two-circle-diffractometer'
_diffrn_measurement_method \w
_diffrn_radiation_type MoK\a
_diffrn_radiation_wavelength 0.71073
_diffrn_reflns_av_unetI/netI 0.0558
_diffrn_reflns_Laue_measured_fraction_full 0.997
_diffrn_reflns_Laue_measured_fraction_max 0.998
_diffrn_reflns_limit_h_max 11
_diffrn_reflns_limit_h_min -11
_diffrn_reflns_limit_k_max 12
_diffrn_reflns_limit_k_min -12
_diffrn_reflns_limit_l_max 14
_diffrn_reflns_limit_l_min -14
_diffrn_reflns_number 21740
_diffrn_reflns_point_group_measured_fraction_full 0.997
_diffrn_reflns_point_group_measured_fraction_max 0.998
_diffrn_reflns_theta_full 25.000
_diffrn_reflns_theta_max 26.369
_diffrn_reflns_theta_min 3.312
_diffrn_source 'Genix 3D I\mS microfocus X-ray source'
_exptl_absorpt_coefficient_mu 0.069
_exptl_absorpt_correction_T_max 1.000
_exptl_absorpt_correction_T_min 0.409
_exptl_absorpt_correction_type multi-scan
_exptl_absorpt_process_details 'MULABS (Spek, 2003; Blessing, 1995)'
_exptl_crystal_colour red
_exptl_crystal_density_diffrn 1.138
_exptl_crystal_description plate
_exptl_crystal_F_000 354
_exptl_crystal_size_max 0.190
_exptl_crystal_size_mid 0.180
_exptl_crystal_size_min 0.090
_refine_diff_density_max 0.243
_refine_diff_density_min -0.220
_refine_diff_density_rms 0.039
_refine_ls_extinction_method none
_refine_ls_goodness_of_fit_ref 0.978
_refine_ls_hydrogen_treatment constr
_refine_ls_matrix_type full
_refine_ls_number_parameters 247
_refine_ls_number_reflns 21740
_refine_ls_number_restraints 24
_refine_ls_restrained_S_all 1.004
_refine_ls_R_factor_all 0.0873
_refine_ls_R_factor_gt 0.0604
_refine_ls_shift/su_max 0.000
_refine_ls_shift/su_mean 0.000
_refine_ls_structure_factor_coef Fsqd
_refine_ls_weighting_details 'w=1/[\s^2^(Fo^2^)+(0.0839P)^2^] where P=(Fo^2^+2Fc^2^)/3'
_refine_ls_weighting_scheme calc
_refine_ls_wR_factor_gt 0.1410
_refine_ls_wR_factor_ref 0.1523
_reflns_Friedel_coverage 0.000
_reflns_number_gt 15318
_reflns_number_total 21740
_reflns_threshold_expression 'I > 2\s(I)'
_cod_data_source_file ja9b01998_si_002.cif
_cod_data_source_block wa2517
_cod_database_code 4128415
_shelx_shelxl_version_number 2016/6
_shelx_space_group_comment
; 
The symmetry employed for this shelxl refinement is uniquely defined 
by the following loop, which should always be used as a source of 
symmetry information in preference to the above space-group names. 
They are only intended as comments. 
;
_shelx_estimated_absorpt_t_min 0.987
_shelx_estimated_absorpt_t_max 0.994

loop_
_space_group_symop_operation_xyz
'x, y, z'
'-x, -y, -z'

loop_
_atom_site_label
_atom_site_type_symbol
_atom_site_fract_x
_atom_site_fract_y
_atom_site_fract_z
_atom_site_U_iso_or_equiv
_atom_site_adp_type
_atom_site_occupancy
_atom_site_site_symmetry_order
_atom_site_calc_flag
_atom_site_refinement_flags_posn
_atom_site_refinement_flags_adp
_atom_site_refinement_flags_occupancy
_atom_site_disorder_assembly
_atom_site_disorder_group
Li1 Li 0.5300(4) 0.3535(4) 0.6522(3) 0.0328(8) Uani 1 1 d . . . . .
B1 B 0.3790(2) 0.5810(2) 0.5678(2) 0.0265(5) Uani 1 1 d . . . . .
C1 C 0.3419(2) 0.4599(2) 0.52454(18) 0.0259(4) Uani 1 1 d . . . . .
C2 C 0.4582(2) 0.3829(2) 0.45893(18) 0.0253(4) Uani 1 1 d . . . . .
C3 C 0.4114(2) 0.2744(2) 0.4179(2) 0.0296(4) Uani 1 1 d . . . . .
H3 H 0.484592 0.223749 0.375064 0.036 Uiso 1 1 calc R U . . .
C4 C 0.2670(2) 0.2413(2) 0.4378(2) 0.0331(5) Uani 1 1 d . . . . .
H4 H 0.241439 0.170329 0.407913 0.040 Uiso 1 1 calc R U . . .
C5 C 0.1553(2) 0.3137(2) 0.5035(2) 0.0346(5) Uani 1 1 d . . . . .
H5 H 0.055117 0.289932 0.518621 0.042 Uiso 1 1 calc R U . . .
C6 C 0.1921(2) 0.4173(2) 0.5446(2) 0.0302(5) Uani 1 1 d . . . . .
H6 H 0.115680 0.463657 0.588638 0.036 Uiso 1 1 calc R U . . .
C11 C 0.2525(2) 0.6654(2) 0.63888(19) 0.0276(4) Uani 1 1 d . . . . .
C12 C 0.1835(2) 0.5977(2) 0.7593(2) 0.0311(5) Uani 1 1 d . . . . .
H12 H 0.214871 0.498773 0.800522 0.037 Uiso 1 1 calc R U . . .
C13 C 0.0715(2) 0.6684(3) 0.8211(2) 0.0355(5) Uani 1 1 d . . . . .
H13 H 0.029047 0.617508 0.902913 0.043 Uiso 1 1 calc R U . . .
C14 C 0.0208(2) 0.8129(3) 0.7645(2) 0.0389(5) Uani 1 1 d . . . . .
C15 C 0.0884(3) 0.8838(3) 0.6459(2) 0.0431(6) Uani 1 1 d . . . . .
H15 H 0.057191 0.982970 0.605431 0.052 Uiso 1 1 calc R U . . .
C16 C 0.2013(2) 0.8118(2) 0.5852(2) 0.0365(5) Uani 1 1 d . . . . .
H16 H 0.245216 0.863969 0.504259 0.044 Uiso 1 1 calc R U . . .
C17 C -0.1035(3) 0.8893(3) 0.8315(3) 0.0635(8) Uani 1 1 d . . . . .
H17A H -0.167800 0.817228 0.890576 0.095 Uiso 1 1 calc R U . . .
H17B H -0.162466 0.960771 0.771134 0.095 Uiso 1 1 calc R U . . .
H17C H -0.060432 0.939008 0.875992 0.095 Uiso 1 1 calc R U . . .
O21 O 0.4608(2) 0.15600(18) 0.75009(16) 0.0458(4) Uani 1 1 d . . . . .
C22 C 0.3887(16) 0.1346(11) 0.8691(9) 0.093(3) Uani 0.576(12) 1 d . U P A 1
H22A H 0.306681 0.212050 0.869062 0.111 Uiso 0.576(12) 1 calc R U P A 1
H22B H 0.459385 0.138563 0.923188 0.111 Uiso 0.576(12) 1 calc R U P A 1
C23 C 0.3267(9) -0.0141(6) 0.9176(6) 0.059(2) Uani 0.576(12) 1 d . U P A 1
H23A H 0.355377 -0.071262 1.000286 0.071 Uiso 0.576(12) 1 calc R U P A 1
H23B H 0.216764 -0.003613 0.923292 0.071 Uiso 0.576(12) 1 calc R U P A 1
C22' C 0.3241(9) 0.1581(9) 0.8384(8) 0.042(2) Uani 0.424(12) 1 d . U P A 2
H22C H 0.258188 0.247416 0.805207 0.051 Uiso 0.424(12) 1 calc R U P A 2
H22D H 0.349576 0.156762 0.918242 0.051 Uiso 0.424(12) 1 calc R U P A 2
C23' C 0.2486(13) 0.0282(11) 0.8565(12) 0.073(3) Uani 0.424(12) 1 d . U P A 2
H23C H 0.174887 0.048658 0.798302 0.087 Uiso 0.424(12) 1 calc R U P A 2
H23D H 0.198980 -0.011554 0.942583 0.087 Uiso 0.424(12) 1 calc R U P A 2
C24 C 0.3952(4) -0.0843(3) 0.8248(3) 0.0603(8) Uani 1 1 d . . . . .
H24A H 0.477560 -0.157477 0.856529 0.072 Uiso 0.576(12) 1 calc R U P A 1
H24B H 0.320390 -0.133748 0.805305 0.072 Uiso 0.576(12) 1 calc R U P A 1
H24C H 0.462838 -0.118895 0.888945 0.072 Uiso 0.424(12) 1 calc R U P A 2
H24D H 0.366514 -0.167306 0.806258 0.072 Uiso 0.424(12) 1 calc R U P A 2
C25 C 0.4519(4) 0.0321(3) 0.7139(3) 0.0580(8) Uani 1 1 d . . . . .
H25A H 0.551617 -0.000320 0.678469 0.070 Uiso 1 1 calc R U . . .
H25B H 0.384044 0.057607 0.650438 0.070 Uiso 1 1 calc R U . . .
O31 O 0.63869(18) 0.35542(18) 0.78454(16) 0.0425(4) Uani 1 1 d . . . . .
C32 C 0.5963(3) 0.4426(3) 0.8649(2) 0.0441(6) Uani 1 1 d . . . . .
H32A H 0.540799 0.386098 0.944255 0.053 Uiso 1 1 calc R U . . .
H32B H 0.532226 0.530802 0.825285 0.053 Uiso 1 1 calc R U . . .
C33 C 0.7397(3) 0.4845(3) 0.8868(3) 0.0547(7) Uani 1 1 d . . . . .
H33A H 0.731290 0.490843 0.970974 0.066 Uiso 1 1 calc R U . . .
H33B H 0.767343 0.578713 0.824997 0.066 Uiso 1 1 calc R U . . .
C34 C 0.8521(3) 0.3589(3) 0.8713(3) 0.0501(6) Uani 1 1 d . . . . .
H34A H 0.954721 0.389098 0.846847 0.060 Uiso 1 1 calc R U . . .
H34B H 0.848559 0.273887 0.948283 0.060 Uiso 1 1 calc R U . . .
C35 C 0.7986(3) 0.3260(3) 0.7693(3) 0.0510(6) Uani 1 1 d . . . . .
H35A H 0.843009 0.388596 0.687440 0.061 Uiso 1 1 calc R U . . .
H35B H 0.826699 0.222805 0.775565 0.061 Uiso 1 1 calc R U . . .

loop_
_atom_site_aniso_label
_atom_site_aniso_U_11
_atom_site_aniso_U_22
_atom_site_aniso_U_33
_atom_site_aniso_U_23
_atom_site_aniso_U_13
_atom_site_aniso_U_12
Li1 0.0380(18) 0.0281(18) 0.0314(19) -0.0080(14) -0.0038(15) -0.0056(14)
B1 0.0275(11) 0.0241(11) 0.0281(12) -0.0092(9) -0.0008(9) -0.0046(8)
C1 0.0249(9) 0.0226(9) 0.0295(10) -0.0080(8) -0.0013(8) -0.0039(7)
C2 0.0265(9) 0.0222(9) 0.0276(10) -0.0088(8) -0.0008(7) -0.0052(7)
C3 0.0322(10) 0.0234(10) 0.0341(11) -0.0115(8) -0.0017(8) -0.0032(8)
C4 0.0372(11) 0.0257(10) 0.0412(12) -0.0135(9) -0.0069(9) -0.0092(8)
C5 0.0257(10) 0.0306(11) 0.0479(13) -0.0122(10) -0.0034(9) -0.0074(8)
C6 0.0249(9) 0.0276(10) 0.0376(12) -0.0107(9) -0.0012(8) -0.0042(8)
C11 0.0254(9) 0.0267(10) 0.0332(11) -0.0126(8) -0.0023(8) -0.0052(7)
C12 0.0317(10) 0.0266(10) 0.0327(11) -0.0080(8) -0.0012(8) -0.0034(8)
C13 0.0331(11) 0.0402(12) 0.0338(12) -0.0151(10) 0.0054(9) -0.0100(9)
C14 0.0335(11) 0.0403(13) 0.0487(14) -0.0262(11) 0.0016(10) -0.0016(9)
C15 0.0470(13) 0.0264(11) 0.0510(15) -0.0118(10) -0.0029(11) 0.0055(9)
C16 0.0402(12) 0.0275(11) 0.0359(12) -0.0070(9) 0.0025(9) -0.0018(9)
C17 0.0540(16) 0.0611(18) 0.077(2) -0.0392(16) 0.0095(15) 0.0090(13)
O21 0.0668(11) 0.0337(9) 0.0375(9) -0.0105(7) 0.0019(8) -0.0209(8)
C22 0.139(6) 0.068(4) 0.074(5) -0.033(4) 0.030(4) -0.046(5)
C23 0.078(4) 0.042(3) 0.051(3) -0.013(2) 0.015(3) -0.019(2)
C22' 0.052(4) 0.031(3) 0.044(4) -0.019(3) 0.012(3) -0.012(3)
C23' 0.082(5) 0.062(4) 0.079(6) -0.040(4) 0.027(4) -0.023(4)
C24 0.093(2) 0.0394(14) 0.0501(16) -0.0177(12) 0.0080(15) -0.0248(14)
C25 0.088(2) 0.0372(14) 0.0494(16) -0.0167(12) 0.0069(14) -0.0222(14)
O31 0.0461(9) 0.0431(10) 0.0420(9) -0.0136(7) -0.0107(7) -0.0108(7)
C32 0.0474(13) 0.0501(15) 0.0367(13) -0.0155(11) -0.0055(10) -0.0070(11)
C33 0.0584(16) 0.0607(17) 0.0570(17) -0.0286(14) -0.0175(13) -0.0085(13)
C34 0.0471(14) 0.0477(15) 0.0556(16) -0.0097(12) -0.0166(12) -0.0106(11)
C35 0.0497(14) 0.0487(15) 0.0575(17) -0.0202(13) -0.0167(12) 0.0050(11)

loop_
_atom_type_symbol
_atom_type_description
_atom_type_scat_dispersion_real
_atom_type_scat_dispersion_imag
_atom_type_scat_source
C C 0.0033 0.0016 'International Tables Vol C Tables 4.2.6.8 and 6.1.1.4'
H H 0.0000 0.0000 'International Tables Vol C Tables 4.2.6.8 and 6.1.1.4'
B B 0.0013 0.0007 'International Tables Vol C Tables 4.2.6.8 and 6.1.1.4'
Li Li -0.0003 0.0001 'International Tables Vol C Tables 4.2.6.8 and 6.1.1.4'
O O 0.0106 0.0060 'International Tables Vol C Tables 4.2.6.8 and 6.1.1.4'

loop_
_geom_angle_atom_site_label_1
_geom_angle_atom_site_label_2
_geom_angle_atom_site_label_3
_geom_angle
_geom_angle_site_symmetry_1
_geom_angle_site_symmetry_3
O31 Li1 O21 92.73(16) . .
O31 Li1 C2 164.02(19) . .
O21 Li1 C2 99.84(16) . .
O31 Li1 C1 149.12(19) . .
O21 Li1 C1 102.39(16) . .
C2 Li1 C1 36.38(8) . .
O31 Li1 B1 126.90(17) . 2_666
O21 Li1 B1 121.63(18) . 2_666
C2 Li1 B1 37.33(9) . 2_666
C1 Li1 B1 66.41(12) . 2_666
O31 Li1 B1 113.11(17) . .
O21 Li1 B1 128.16(18) . .
C2 Li1 B1 66.22(12) . .
C1 Li1 B1 37.34(9) . .
B1 Li1 B1 78.12(13) 2_666 .
O31 Li1 C2 93.45(15) . 2_666
O21 Li1 C2 164.30(19) . 2_666
C2 Li1 C2 76.97(13) . 2_666
C1 Li1 C2 65.81(11) . 2_666
B1 Li1 C2 64.67(11) 2_666 2_666
B1 Li1 C2 36.42(8) . 2_666
O31 Li1 C1 99.11(15) . 2_666
O21 Li1 C1 156.82(19) . 2_666
C2 Li1 C1 65.75(11) . 2_666
C1 Li1 C1 77.10(13) . 2_666
B1 Li1 C1 36.52(8) 2_666 2_666
B1 Li1 C1 64.55(11) . 2_666
C2 Li1 C1 34.66(7) 2_666 2_666
C2 B1 C1 117.43(17) 2_666 .
C2 B1 C11 121.38(17) 2_666 .
C1 B1 C11 121.19(17) . .
C2 B1 Li1 68.80(14) 2_666 2_666
C1 B1 Li1 73.30(14) . 2_666
C11 B1 Li1 129.07(17) . 2_666
C2 B1 Li1 72.92(13) 2_666 .
C1 B1 Li1 68.53(14) . .
C11 B1 Li1 129.05(17) . .
Li1 B1 Li1 101.88(13) 2_666 .
C6 C1 C2 116.84(17) . .
C6 C1 B1 122.07(17) . .
C2 C1 B1 121.09(16) . .
C6 C1 Li1 127.08(16) . .
C2 C1 Li1 71.80(14) . .
B1 C1 Li1 74.13(15) . .
C6 C1 Li1 129.93(17) . 2_666
C2 C1 Li1 72.52(13) . 2_666
B1 C1 Li1 70.18(13) . 2_666
Li1 C1 Li1 102.90(13) . 2_666
C3 C2 C1 117.00(16) . .
C3 C2 B1 121.50(17) . 2_666
C1 C2 B1 121.48(16) . 2_666
C3 C2 Li1 128.43(17) . .
C1 C2 Li1 71.82(14) . .
B1 C2 Li1 73.87(14) 2_666 .
C3 C2 Li1 128.47(17) . 2_666
C1 C2 Li1 72.83(13) . 2_666
B1 C2 Li1 70.65(13) 2_666 2_666
Li1 C2 Li1 103.03(13) . 2_666
C4 C3 C2 123.20(18) . .
C4 C3 H3 118.4 . .
C2 C3 H3 118.4 . .
C3 C4 C5 119.74(19) . .
C3 C4 H4 120.1 . .
C5 C4 H4 120.1 . .
C6 C5 C4 119.95(18) . .
C6 C5 H5 120.0 . .
C4 C5 H5 120.0 . .
C5 C6 C1 123.24(18) . .
C5 C6 H6 118.4 . .
C1 C6 H6 118.4 . .
C16 C11 C12 114.89(18) . .
C16 C11 B1 122.70(18) . .
C12 C11 B1 122.40(18) . .
C13 C12 C11 123.1(2) . .
C13 C12 H12 118.5 . .
C11 C12 H12 118.5 . .
C14 C13 C12 120.8(2) . .
C14 C13 H13 119.6 . .
C12 C13 H13 119.6 . .
C13 C14 C15 117.54(19) . .
C13 C14 C17 120.7(2) . .
C15 C14 C17 121.8(2) . .
C14 C15 C16 121.1(2) . .
C14 C15 H15 119.5 . .
C16 C15 H15 119.5 . .
C15 C16 C11 122.6(2) . .
C15 C16 H16 118.7 . .
C11 C16 H16 118.7 . .
C14 C17 H17A 109.5 . .
C14 C17 H17B 109.5 . .
H17A C17 H17B 109.5 . .
C14 C17 H17C 109.5 . .
H17A C17 H17C 109.5 . .
H17B C17 H17C 109.5 . .
C22 O21 C25 109.9(4) . .
C22' O21 C25 103.5(4) . .
C22 O21 Li1 118.1(4) . .
C22' O21 Li1 114.4(3) . .
C25 O21 Li1 131.29(18) . .
O21 C22 C23 108.7(6) . .
O21 C22 H22A 109.9 . .
C23 C22 H22A 109.9 . .
O21 C22 H22B 109.9 . .
C23 C22 H22B 109.9 . .
H22A C22 H22B 108.3 . .
C24 C23 C22 104.0(4) . .
C24 C23 H23A 111.0 . .
C22 C23 H23A 111.0 . .
C24 C23 H23B 111.0 . .
C22 C23 H23B 111.0 . .
H23A C23 H23B 109.0 . .
O21 C22' C23' 107.8(6) . .
O21 C22' H22C 110.2 . .
C23' C22' H22C 110.2 . .
O21 C22' H22D 110.2 . .
C23' C22' H22D 110.2 . .
H22C C22' H22D 108.5 . .
C22' C23' C24 100.3(6) . .
C22' C23' H23C 111.7 . .
C24 C23' H23C 111.7 . .
C22' C23' H23D 111.7 . .
C24 C23' H23D 111.7 . .
H23C C23' H23D 109.5 . .
C25 C24 C23 106.6(3) . .
C25 C24 C23' 91.3(4) . .
C25 C24 H24A 110.4 . .
C23 C24 H24A 110.4 . .
C25 C24 H24B 110.4 . .
C23 C24 H24B 110.4 . .
H24A C24 H24B 108.6 . .
C25 C24 H24C 113.4 . .
C23' C24 H24C 113.4 . .
C25 C24 H24D 113.4 . .
C23' C24 H24D 113.4 . .
H24C C24 H24D 110.7 . .
O21 C25 C24 107.7(2) . .
O21 C25 H25A 110.2 . .
C24 C25 H25A 110.2 . .
O21 C25 H25B 110.2 . .
C24 C25 H25B 110.2 . .
H25A C25 H25B 108.5 . .
C35 O31 C32 109.06(19) . .
C35 O31 Li1 118.26(18) . .
C32 O31 Li1 126.57(18) . .
O31 C32 C33 106.5(2) . .
O31 C32 H32A 110.4 . .
C33 C32 H32A 110.4 . .
O31 C32 H32B 110.4 . .
C33 C32 H32B 110.4 . .
H32A C32 H32B 108.6 . .
C32 C33 C34 102.4(2) . .
C32 C33 H33A 111.3 . .
C34 C33 H33A 111.3 . .
C32 C33 H33B 111.3 . .
C34 C33 H33B 111.3 . .
H33A C33 H33B 109.2 . .
C35 C34 C33 101.8(2) . .
C35 C34 H34A 111.4 . .
C33 C34 H34A 111.4 . .
C35 C34 H34B 111.4 . .
C33 C34 H34B 111.4 . .
H34A C34 H34B 109.3 . .
O31 C35 C34 106.4(2) . .
O31 C35 H35A 110.4 . .
C34 C35 H35A 110.4 . .
O31 C35 H35B 110.4 . .
C34 C35 H35B 110.4 . .
H35A C35 H35B 108.6 . .

loop_
_geom_bond_atom_site_label_1
_geom_bond_atom_site_label_2
_geom_bond_distance
_geom_bond_site_symmetry_2
Li1 O31 1.977(4) .
Li1 O21 2.008(4) .
Li1 C2 2.359(4) .
Li1 C1 2.359(4) .
Li1 B1 2.431(4) 2_666
Li1 B1 2.439(4) .
Li1 C2 2.471(4) 2_666
Li1 C1 2.475(4) 2_666
B1 C2 1.534(3) 2_666
B1 C1 1.538(3) .
B1 C11 1.605(3) .
C1 C6 1.447(3) .
C1 C2 1.473(2) .
C2 C3 1.447(3) .
C3 C4 1.368(3) .
C3 H3 0.9500 .
C4 C5 1.423(3) .
C4 H4 0.9500 .
C5 C6 1.366(3) .
C5 H5 0.9500 .
C6 H6 0.9500 .
C11 C16 1.402(3) .
C11 C12 1.402(3) .
C12 C13 1.390(3) .
C12 H12 0.9500 .
C13 C14 1.392(3) .
C13 H13 0.9500 .
C14 C15 1.389(3) .
C14 C17 1.520(3) .
C15 C16 1.395(3) .
C15 H15 0.9500 .
C16 H16 0.9500 .
C17 H17A 0.9800 .
C17 H17B 0.9800 .
C17 H17C 0.9800 .
O21 C22 1.382(9) .
O21 C22' 1.475(8) .
O21 C25 1.433(3) .
C22 C23 1.526(10) .
C22 H22A 0.9900 .
C22 H22B 0.9900 .
C23 C24 1.477(6) .
C23 H23A 0.9900 .
C23 H23B 0.9900 .
C22' C23' 1.471(11) .
C22' H22C 0.9900 .
C22' H22D 0.9900 .
C23' C24 1.686(10) .
C23' H23C 0.9900 .
C23' H23D 0.9900 .
C24 C25 1.468(4) .
C24 H24A 0.9900 .
C24 H24B 0.9900 .
C24 H24C 0.9900 .
C24 H24D 0.9900 .
C25 H25A 0.9900 .
C25 H25B 0.9900 .
O31 C35 1.443(3) .
O31 C32 1.443(3) .
C32 C33 1.516(4) .
C32 H32A 0.9900 .
C32 H32B 0.9900 .
C33 C34 1.529(4) .
C33 H33A 0.9900 .
C33 H33B 0.9900 .
C34 C35 1.502(4) .
C34 H34A 0.9900 .
C34 H34B 0.9900 .
C35 H35A 0.9900 .
C35 H35B 0.9900 .

loop_
_geom_torsion_atom_site_label_1
_geom_torsion_atom_site_label_2
_geom_torsion_atom_site_label_3
_geom_torsion_atom_site_label_4
_geom_torsion
_geom_torsion_site_symmetry_1
_geom_torsion_site_symmetry_4
C2 B1 C1 C6 -179.87(19) 2_666 .
C11 B1 C1 C6 0.6(3) . .
Li1 B1 C1 C6 -125.4(2) 2_666 .
Li1 B1 C1 C6 124.2(2) . .
C2 B1 C1 C2 -0.6(3) 2_666 .
C11 B1 C1 C2 179.82(18) . .
Li1 B1 C1 C2 53.83(19) 2_666 .
Li1 B1 C1 C2 -56.60(19) . .
C2 B1 C1 Li1 55.97(19) 2_666 .
C11 B1 C1 Li1 -123.6(2) . .
Li1 B1 C1 Li1 110.43(12) 2_666 .
C2 B1 C1 Li1 -54.46(18) 2_666 2_666
C11 B1 C1 Li1 126.0(2) . 2_666
Li1 B1 C1 Li1 -110.43(12) . 2_666
C6 C1 C2 C3 1.5(3) . .
B1 C1 C2 C3 -177.76(19) . .
Li1 C1 C2 C3 124.5(2) . .
Li1 C1 C2 C3 -125.0(2) 2_666 .
C6 C1 C2 B1 179.93(19) . 2_666
B1 C1 C2 B1 0.7(3) . 2_666
Li1 C1 C2 B1 -57.05(19) . 2_666
Li1 C1 C2 B1 53.43(19) 2_666 2_666
C6 C1 C2 Li1 -123.0(2) . .
B1 C1 C2 Li1 57.70(19) . .
Li1 C1 C2 Li1 110.48(12) 2_666 .
C6 C1 C2 Li1 126.5(2) . 2_666
B1 C1 C2 Li1 -52.77(19) . 2_666
Li1 C1 C2 Li1 -110.48(12) . 2_666
C1 C2 C3 C4 -0.3(3) . .
B1 C2 C3 C4 -178.7(2) 2_666 .
Li1 C2 C3 C4 87.3(3) . .
Li1 C2 C3 C4 -89.2(3) 2_666 .
C2 C3 C4 C5 -1.0(3) . .
C3 C4 C5 C6 1.0(3) . .
C4 C5 C6 C1 0.4(3) . .
C2 C1 C6 C5 -1.6(3) . .
B1 C1 C6 C5 177.7(2) . .
Li1 C1 C6 C5 -88.4(3) . .
Li1 C1 C6 C5 87.5(3) 2_666 .
C2 B1 C11 C16 70.2(3) 2_666 .
C1 B1 C11 C16 -110.3(2) . .
Li1 B1 C11 C16 -16.9(3) 2_666 .
Li1 B1 C11 C16 163.2(2) . .
C2 B1 C11 C12 -110.5(2) 2_666 .
C1 B1 C11 C12 69.1(3) . .
Li1 B1 C11 C12 162.4(2) 2_666 .
Li1 B1 C11 C12 -17.5(3) . .
C16 C11 C12 C13 0.8(3) . .
B1 C11 C12 C13 -178.6(2) . .
C11 C12 C13 C14 0.5(4) . .
C12 C13 C14 C15 -1.4(4) . .
C12 C13 C14 C17 179.0(2) . .
C13 C14 C15 C16 1.0(4) . .
C17 C14 C15 C16 -179.3(3) . .
C14 C15 C16 C11 0.3(4) . .
C12 C11 C16 C15 -1.2(3) . .
B1 C11 C16 C15 178.2(2) . .
C25 O21 C22 C23 0.1(10) . .
Li1 O21 C22 C23 171.7(5) . .
O21 C22 C23 C24 10.5(10) . .
C25 O21 C22' C23' 4.4(8) . .
Li1 O21 C22' C23' 153.0(7) . .
O21 C22' C23' C24 26.5(9) . .
C22 C23 C24 C25 -16.7(7) . .
C22' C23' C24 C25 -45.8(7) . .
C22 O21 C25 C24 -11.0(8) . .
C22' O21 C25 C24 -40.2(5) . .
Li1 O21 C25 C24 179.0(2) . .
C23 C24 C25 O21 17.5(5) . .
C23' C24 C25 O21 52.3(5) . .
C35 O31 C32 C33 7.4(3) . .
Li1 O31 C32 C33 -144.3(2) . .
O31 C32 C33 C34 -27.5(3) . .
C32 C33 C34 C35 36.3(3) . .
C32 O31 C35 C34 16.5(3) . .
Li1 O31 C35 C34 170.9(2) . .
C33 C34 C35 O31 -33.0(3) . .
